data_7202584
loop_
_publ_author_name
'Cahill, Christopher L.'
'de Lill, Daniel T.'
'Frisch, Mark'

_publ_section_title
;
 Homo- and heterometallic coordination polymers from the f elements
;
_journal_issue 1
_journal_name_full CrystEngComm
_journal_page_first 15
_journal_paper_doi 10.1039/b615696g
_journal_volume 9
_journal_year 2007
_chemical_formula_moiety 'C10 H4 Cu N4 O16 U2'
_chemical_formula_sum 'C10 H4 Cu N4 O16 U2'
_chemical_formula_weight 975.78
_chemical_name_systematic
;
?
;
_space_group_IT_number 15
_symmetry_cell_setting monoclinic
_symmetry_space_group_name_Hall '-C 2yc'
_symmetry_space_group_name_H-M 'C 1 2/c 1'
_atom_sites_solution_hydrogens geom
_atom_sites_solution_primary direct
_atom_sites_solution_secondary difmap
_audit_creation_method SHELXL-97
_cell_angle_alpha 90.00
_cell_angle_beta 116.848(3)
_cell_angle_gamma 90.00
_cell_formula_units_Z 4
_cell_length_a 15.529(3)
_cell_length_b 9.4144(15)
_cell_length_c 14.660(2)
_cell_measurement_reflns_used 6535
_cell_measurement_temperature 298(2)
_cell_measurement_theta_max 26.39
_cell_measurement_theta_min 2.62
_cell_volume 1912.2(5)
_computing_structure_refinement 'SHELXL-97 (Sheldrick, 1997)'
_diffrn_ambient_temperature 298(2)
_diffrn_measured_fraction_theta_full 1.000
_diffrn_measured_fraction_theta_max 1.000
_diffrn_measurement_device_type 'Bruker APEX CCD'
_diffrn_measurement_method 'omega and psi scans'
_diffrn_radiation_monochromator graphite
_diffrn_radiation_source 'fine-focus sealed tube'
_diffrn_radiation_type MoK\a
_diffrn_radiation_wavelength 0.71073
_diffrn_reflns_av_R_equivalents 0.0560
_diffrn_reflns_av_sigmaI/netI 0.0359
_diffrn_reflns_limit_h_max 16
_diffrn_reflns_limit_h_min -19
_diffrn_reflns_limit_k_max 11
_diffrn_reflns_limit_k_min -11
_diffrn_reflns_limit_l_max 18
_diffrn_reflns_limit_l_min -18
_diffrn_reflns_number 14788
_diffrn_reflns_theta_full 26.39
_diffrn_reflns_theta_max 26.39
_diffrn_reflns_theta_min 2.62
_exptl_absorpt_coefficient_mu 18.093
_exptl_absorpt_correction_T_max 0.485
_exptl_absorpt_correction_T_min 0.424
_exptl_absorpt_correction_type multi-scan
_exptl_absorpt_process_details 'SADABS, Sheldrick (2004)'
_exptl_crystal_colour green
_exptl_crystal_density_diffrn 3.382
_exptl_crystal_density_method 'not measured'
_exptl_crystal_description plate
_exptl_crystal_F_000 1724
_exptl_crystal_size_max 0.08
_exptl_crystal_size_mid 0.04
_exptl_crystal_size_min 0.04
_refine_diff_density_max 2.586
_refine_diff_density_min -1.366
_refine_diff_density_rms 0.269
_refine_ls_extinction_method none
_refine_ls_goodness_of_fit_ref 1.091
_refine_ls_hydrogen_treatment constr
_refine_ls_matrix_type full
_refine_ls_number_parameters 151
_refine_ls_number_reflns 1965
_refine_ls_number_restraints 0
_refine_ls_restrained_S_all 1.091
_refine_ls_R_factor_all 0.0498
_refine_ls_R_factor_gt 0.0380
_refine_ls_shift/su_max 0.000
_refine_ls_shift/su_mean 0.000
_refine_ls_structure_factor_coef Fsqd
_refine_ls_weighting_details 'calc w=1/[\s^2^(Fo^2^)+(0.0279P)^2^+84.2683P] where P=(Fo^2^+2Fc^2^)/3'
_refine_ls_weighting_scheme calc
_refine_ls_wR_factor_gt 0.0803
_refine_ls_wR_factor_ref 0.0846
_reflns_number_gt 1661
_reflns_number_total 1965
_reflns_threshold_expression >2sigma(I)
_cod_data_source_file b615696g.txt
_cod_data_source_block MF7_84g_c2onc_new
_cod_original_sg_symbol_H-M 'C 2/c'
_cod_original_formula_sum ' C10 H4 Cu N4 O16 U2'
_cod_database_code 7202584

loop_
_symmetry_equiv_pos_as_xyz
'x, y, z'
'-x, y, -z+1/2'
'x+1/2, y+1/2, z'
'-x+1/2, y+1/2, -z+1/2'
'-x, -y, -z'
'x, -y, z-1/2'
'-x+1/2, -y+1/2, -z'
'x+1/2, -y+1/2, z-1/2'

loop_
_atom_site_label
_atom_site_type_symbol
_atom_site_fract_x
_atom_site_fract_y
_atom_site_fract_z
_atom_site_U_iso_or_equiv
_atom_site_adp_type
_atom_site_occupancy
_atom_site_symmetry_multiplicity
_atom_site_calc_flag
_atom_site_refinement_flags
_atom_site_disorder_assembly
_atom_site_disorder_group
U1 U 0.25060(3) 0.55119(4) 0.03778(3) 0.01686(13) Uani 1 1 d . . .
O1 O 0.1272(5) 0.5620(8) 0.0059(6) 0.0290(18) Uani 1 1 d . . .
O2 O 0.3754(6) 0.5348(8) 0.0705(6) 0.0300(18) Uani 1 1 d . . .
O4 O 0.1983(6) 0.4105(7) -0.1166(6) 0.0273(18) Uani 1 1 d . . .
O6 O 0.2516(6) 0.1864(7) -0.0921(5) 0.0248(18) Uani 1 1 d . . .
C1 C 0.2000(8) 0.2824(11) -0.1441(7) 0.019(2) Uani 1 1 d . . .
C2 C 0.1303(8) 0.2524(11) -0.2531(7) 0.019(2) Uani 1 1 d . . .
N1 N 0.0697(7) 0.3570(9) -0.3172(6) 0.020(2) Uani 1 1 d . . .
H1 H 0.0679 0.4441 -0.3003 0.025 Uiso 1 1 calc R . .
C3 C 0.0154(8) 0.3011(12) -0.4084(8) 0.025(2) Uani 1 1 d . . .
H3 H -0.0310 0.3504 -0.4637 0.030 Uiso 1 1 calc R . .
N2 N 0.0364(6) 0.1659(9) -0.4095(6) 0.0192(19) Uani 1 1 d . . .
C4 C 0.1078(7) 0.1321(10) -0.3136(7) 0.014(2) Uani 1 1 d . . .
C5 C 0.1408(8) -0.0178(11) -0.2979(8) 0.019(2) Uani 1 1 d . . .
O3 O 0.2077(6) -0.0612(7) -0.2155(5) 0.0243(17) Uani 1 1 d . . .
O7 O 0.0975(5) -0.0958(7) -0.3753(5) 0.0222(17) Uani 1 1 d . . .
Cu1 Cu 0.0000 0.0000 -0.5000 0.0195(4) Uani 1 2 d S . .
O8 O -0.0728(8) 0.6499(9) -0.2185(7) 0.054(3) Uani 1 1 d . . .
O5 O 0.2312(6) 0.7085(7) -0.0923(5) 0.0259(18) Uani 1 1 d . . .

loop_
_atom_site_aniso_label
_atom_site_aniso_U_11
_atom_site_aniso_U_22
_atom_site_aniso_U_33
_atom_site_aniso_U_23
_atom_site_aniso_U_13
_atom_site_aniso_U_12
U1 0.0224(2) 0.00912(18) 0.01735(19) -0.00127(17) 0.00742(15) -0.00017(17)
O1 0.025(4) 0.022(4) 0.035(4) -0.006(4) 0.009(4) -0.003(3)
O2 0.026(4) 0.026(4) 0.039(5) -0.003(4) 0.016(4) 0.000(3)
O4 0.046(5) 0.012(4) 0.021(4) -0.003(3) 0.013(4) -0.001(3)
O6 0.043(5) 0.011(4) 0.014(4) 0.001(3) 0.007(3) -0.004(3)
C1 0.035(6) 0.016(5) 0.013(5) 0.000(4) 0.016(5) -0.005(5)
C2 0.026(6) 0.013(5) 0.020(5) -0.002(4) 0.012(5) -0.002(4)
N1 0.036(6) 0.002(4) 0.025(5) -0.001(3) 0.016(4) 0.004(4)
C3 0.031(6) 0.019(5) 0.022(6) 0.005(4) 0.010(5) 0.000(5)
N2 0.027(5) 0.009(4) 0.020(4) -0.002(3) 0.009(4) 0.002(4)
C4 0.020(5) 0.008(5) 0.012(4) -0.003(4) 0.006(4) -0.004(4)
C5 0.023(6) 0.019(6) 0.019(5) 0.000(4) 0.012(5) 0.003(4)
O3 0.038(5) 0.013(4) 0.016(4) 0.003(3) 0.007(3) 0.005(3)
O7 0.030(4) 0.011(3) 0.012(3) -0.004(3) -0.002(3) 0.002(3)
Cu1 0.0271(10) 0.0077(7) 0.0173(9) -0.0031(7) 0.0043(8) -0.0004(7)
O8 0.071(7) 0.014(4) 0.054(6) -0.003(4) 0.007(5) 0.007(5)
O5 0.049(5) 0.008(3) 0.022(4) 0.000(3) 0.017(4) -0.005(3)

loop_
_atom_type_symbol
_atom_type_description
_atom_type_scat_dispersion_real
_atom_type_scat_dispersion_imag
_atom_type_scat_source
C C 0.0033 0.0016 'International Tables Vol C Tables 4.2.6.8 and 6.1.1.4'
H H 0.0000 0.0000 'International Tables Vol C Tables 4.2.6.8 and 6.1.1.4'
N N 0.0061 0.0033 'International Tables Vol C Tables 4.2.6.8 and 6.1.1.4'
O O 0.0106 0.0060 'International Tables Vol C Tables 4.2.6.8 and 6.1.1.4'
Cu Cu 0.3201 1.2651 'International Tables Vol C Tables 4.2.6.8 and 6.1.1.4'
U U -9.6767 9.6646 'International Tables Vol C Tables 4.2.6.8 and 6.1.1.4'

loop_
_geom_angle_atom_site_label_1
_geom_angle_atom_site_label_2
_geom_angle_atom_site_label_3
_geom_angle
_geom_angle_site_symmetry_1
_geom_angle_site_symmetry_3
_geom_angle_publ_flag
O1 U1 O2 178.3(4) . . ?
O1 U1 O5 91.3(3) . . ?
O2 U1 O5 89.9(3) . . ?
O1 U1 O5 89.1(3) . 7_565 ?
O2 U1 O5 92.4(3) . 7_565 ?
O5 U1 O5 67.7(3) . 7_565 ?
O1 U1 O6 88.0(3) . 7 ?
O2 U1 O6 90.4(3) . 7 ?
O5 U1 O6 149.0(2) . 7 ?
O5 U1 O6 143.2(2) 7_565 7 ?
O1 U1 O3 90.8(3) . 7 ?
O2 U1 O3 89.1(3) . 7 ?
O5 U1 O3 137.9(2) . 7 ?
O5 U1 O3 70.3(2) 7_565 7 ?
O6 U1 O3 73.1(2) 7 7 ?
O1 U1 O4 85.3(3) . . ?
O2 U1 O4 94.0(3) . . ?
O5 U1 O4 73.6(2) . . ?
O5 U1 O4 140.7(2) 7_565 . ?
O6 U1 O4 75.5(2) 7 . ?
O3 U1 O4 148.5(2) 7 . ?
O1 U1 U1 90.2(3) . 7_565 ?
O2 U1 U1 91.4(3) . 7_565 ?
O5 U1 U1 34.25(17) . 7_565 ?
O5 U1 U1 33.45(17) 7_565 7_565 ?
O6 U1 U1 176.28(18) 7 7_565 ?
O3 U1 U1 103.68(17) 7 7_565 ?
O4 U1 U1 107.62(17) . 7_565 ?
C1 O4 U1 140.0(7) . . ?
C1 O6 U1 143.2(7) . 7 ?
O6 C1 O4 127.2(10) . . ?
O6 C1 C2 118.8(9) . . ?
O4 C1 C2 114.0(9) . . ?
C4 C2 N1 104.4(8) . . ?
C4 C2 C1 133.7(9) . . ?
N1 C2 C1 122.0(9) . . ?
C3 N1 C2 109.1(8) . . ?
C3 N1 H1 125.4 . . ?
C2 N1 H1 125.4 . . ?
N2 C3 N1 110.4(10) . . ?
N2 C3 H3 124.8 . . ?
N1 C3 H3 124.8 . . ?
C3 N2 C4 107.5(9) . . ?
C3 N2 Cu1 141.4(8) . . ?
C4 N2 Cu1 111.1(6) . . ?
N2 C4 C2 108.6(8) . . ?
N2 C4 C5 116.1(8) . . ?
C2 C4 C5 135.2(9) . . ?
O3 C5 O7 123.4(9) . . ?
O3 C5 C4 122.5(9) . . ?
O7 C5 C4 114.1(9) . . ?
C5 O3 U1 137.5(7) . 7 ?
C5 O7 Cu1 116.0(6) . . ?
N2 Cu1 N2 180.0(5) . 5_554 ?
N2 Cu1 O7 82.7(3) . . ?
N2 Cu1 O7 97.3(3) 5_554 . ?
N2 Cu1 O7 97.3(3) . 5_554 ?
N2 Cu1 O7 82.7(3) 5_554 5_554 ?
O7 Cu1 O7 180.0(3) . 5_554 ?
U1 O5 U1 112.3(3) . 7_565 ?

loop_
_geom_bond_atom_site_label_1
_geom_bond_atom_site_label_2
_geom_bond_distance
_geom_bond_site_symmetry_2
_geom_bond_publ_flag
U1 O1 1.759(8) . ?
U1 O2 1.780(8) . ?
U1 O5 2.324(7) . ?
U1 O5 2.373(7) 7_565 ?
U1 O6 2.379(7) 7 ?
U1 O3 2.386(7) 7 ?
U1 O4 2.424(7) . ?
U1 U1 3.9014(9) 7_565 ?
O4 C1 1.276(12) . ?
O6 C1 1.220(13) . ?
O6 U1 2.379(7) 7 ?
C1 C2 1.498(14) . ?
C2 C4 1.382(13) . ?
C2 N1 1.393(13) . ?
N1 C3 1.326(14) . ?
N1 H1 0.8600 . ?
C3 N2 1.316(14) . ?
C3 H3 0.9300 . ?
N2 C4 1.378(12) . ?
N2 Cu1 1.960(8) . ?
C4 C5 1.484(13) . ?
C5 O3 1.253(12) . ?
C5 O7 1.261(12) . ?
O3 U1 2.386(7) 7 ?
O7 Cu1 1.987(7) . ?
Cu1 N2 1.960(8) 5_554 ?
Cu1 O7 1.987(7) 5_554 ?
O5 U1 2.373(7) 7_565 ?
